data_7708948
loop_
_publ_author_name
'Davison, Nathan'
'Waddell, Paul G.'
'Dixon, Casey'
'Wills, Corinne'
'Penfold, Thomas'
'Lu, Erli'

_publ_section_title
;
 A Monomeric (Trimethylsilyl)methyl Lithium Complex: Synthesis, Structure,
 Decomposition and Preliminary Reactivity Studies New Talent: Europe
 themed issue of Dalton Transactions
;
_journal_name_full 'Dalton Transactions'
_journal_paper_doi 10.1039/D1DT03532K
_journal_year 2021
_chemical_formula_moiety 'C16 H41 Li N4 Si'
_chemical_formula_sum 'C16 H41 Li N4 Si'
_chemical_formula_weight 324.56
_space_group_crystal_system monoclinic
_space_group_IT_number 14
_space_group_name_Hall '-P 2yn'
_space_group_name_H-M_alt 'P 1 21/n 1'
_atom_sites_solution_hydrogens geom
_atom_sites_solution_primary dual
_audit_creation_date 2021-08-05
_audit_creation_method
;
Olex2 1.3
(compiled 2020.12.01 svn.r5f60950 for OlexSys, GUI svn.r6272)
;
_audit_update_record
;
2021-10-07 deposited with the CCDC.	2021-11-26 downloaded from the CCDC.
;
_cell_angle_alpha 90
_cell_angle_beta 94.108(3)
_cell_angle_gamma 90
_cell_formula_units_Z 4
_cell_length_a 10.8910(3)
_cell_length_b 18.7942(5)
_cell_length_c 10.9483(3)
_cell_measurement_reflns_used 4359
_cell_measurement_temperature 150.0(2)
_cell_measurement_theta_max 66.4230
_cell_measurement_theta_min 4.6400
_cell_volume 2235.22(11)
_computing_cell_refinement 'CrysAlisPro 1.171.41.111a (Rigaku OD, 2021)'
_computing_data_collection 'CrysAlisPro 1.171.41.111a (Rigaku OD, 2021)'
_computing_data_reduction 'CrysAlisPro 1.171.41.111a (Rigaku OD, 2021)'
_computing_molecular_graphics 'Olex2 1.3 (Dolomanov et al., 2009)'
_computing_publication_material 'Olex2 1.3 (Dolomanov et al., 2009)'
_computing_structure_refinement 'XL  (Sheldrick, 2008)'
_computing_structure_solution 'SHELXT 2014/5 (Sheldrick, 2014)'
_diffrn_ambient_temperature 150.0(2)
_diffrn_detector 'CCD plate'
_diffrn_detector_area_resol_mean 10.3968
_diffrn_detector_type Atlas
_diffrn_measured_fraction_theta_full 0.996
_diffrn_measured_fraction_theta_max 0.996
_diffrn_measurement_details
;
List of Runs (angles in degrees, time in seconds):

  # Type    Start    End  Width  t~exp~   \w     \q     \k     \f   Frames
#--------------------------------------------------------------------------
  1  \w    -85.00 -60.00   1.00   15.00    --  -42.11 126.00-177.00   25
  2  \w     86.00 125.00   1.00   60.00    --   92.50  48.00 -46.00   39
  3  \w     55.00  81.00   1.00   60.00    --   92.50-144.00 -62.00   26
  4  \w     37.00  64.00   1.00   60.00    --   92.50-126.00 106.00   27
  5  \w     44.00  71.00   1.00   60.00    --   92.50 -72.00 -13.00   27
  6  \w    -67.00  13.00   1.00   15.00    --  -42.11  77.00   0.00   80
  7  \w      2.00  63.00   1.00   15.00    --   42.11-125.00 -30.00   61
  8  \w     20.00  87.00   1.00   60.00    --   92.50-125.00-180.00   67
  9  \w     64.00 156.00   1.00   60.00    --   92.50  61.00  60.00   92
 10  \w     27.00 116.00   1.00   60.00    --   92.50 -45.00 120.00   89
 11  \w    103.00 129.00   1.00   60.00    --   92.50  30.00  30.00   26
 12  \w     33.00  71.00   1.00   60.00    --   92.50 -94.00  60.00   38
 13  \w    142.00 168.00   1.00   60.00    --   92.50  30.00  30.00   26
 14  \w     93.00 120.00   1.00   60.00    --   92.50  77.00  30.00   27
 15  \w     17.00  90.00   1.00   15.00    --   42.24  72.00 116.00   73
 16  \w     47.00  87.00   1.00   60.00    --   92.50-125.00 -30.00   40
 17  \w     28.00  78.00   1.00   60.00    --   92.50-125.00 120.00   50
 18  \w    118.00 164.00   1.00   60.00    --   92.50  61.00  30.00   46
 19  \w    111.00 137.00   1.00   60.00    --   92.50  77.00  90.00   26
 20  \w     11.00  37.00   1.00   60.00    --   92.50 -94.00  60.00   26
 21  \w     56.00  81.00   1.00   60.00    --   92.50 -94.00  60.00   25
 22  \w     30.00  74.00   1.00   60.00    --   92.50 -94.00-120.00   44
 23  \w     69.00  95.00   1.00   60.00    --   92.50  72.00 116.00   26
 24  \w    142.00 167.00   1.00   60.00    --   92.50  72.00 116.00   25
 25  \w     85.00 134.00   1.00   60.00    --   92.50  77.00 -30.00   49
 26  \w    118.00 144.00   1.00   60.00    --   92.50  45.00  90.00   26
 27  \w     74.00 122.00   1.00   60.00    --   92.50 -77.00  60.00   48
 28  \w     29.00  87.00   1.00   60.00    --   92.50-125.00  30.00   58
;
_diffrn_measurement_device 'four-circle diffractometer'
_diffrn_measurement_device_type 'Xcalibur, Atlas, Gemini ultra'
_diffrn_measurement_method '\w scans'
_diffrn_orient_matrix_type 'CrysAlisPro convention (1999,Acta A55,543-557)'
_diffrn_orient_matrix_UB_11 -0.1134078000
_diffrn_orient_matrix_UB_12 -0.0411680000
_diffrn_orient_matrix_UB_13 -0.0545238000
_diffrn_orient_matrix_UB_21 0.0109885000
_diffrn_orient_matrix_UB_22 -0.0516688000
_diffrn_orient_matrix_UB_23 0.1095022000
_diffrn_orient_matrix_UB_31 -0.0843938000
_diffrn_orient_matrix_UB_32 0.0485067000
_diffrn_orient_matrix_UB_33 0.0703779000
_diffrn_radiation_monochromator mirror
_diffrn_radiation_probe x-ray
_diffrn_radiation_type 'Cu K\a'
_diffrn_radiation_wavelength 1.54184
_diffrn_reflns_av_R_equivalents 0.0870
_diffrn_reflns_av_unetI/netI 0.0627
_diffrn_reflns_Laue_measured_fraction_full 0.996
_diffrn_reflns_Laue_measured_fraction_max 0.996
_diffrn_reflns_limit_h_max 12
_diffrn_reflns_limit_h_min -12
_diffrn_reflns_limit_k_max 22
_diffrn_reflns_limit_k_min -18
_diffrn_reflns_limit_l_max 12
_diffrn_reflns_limit_l_min -13
_diffrn_reflns_number 17538
_diffrn_reflns_point_group_measured_fraction_full 0.996
_diffrn_reflns_point_group_measured_fraction_max 0.996
_diffrn_reflns_theta_full 66.623
_diffrn_reflns_theta_max 66.623
_diffrn_reflns_theta_min 4.683
_diffrn_source 'fine-focus sealed X-ray tube'
_diffrn_source_type 'Enhance Ultra (Cu) X-ray Source'
_exptl_absorpt_coefficient_mu 0.919
_exptl_absorpt_correction_T_max 1.00000
_exptl_absorpt_correction_T_min 0.92216
_exptl_absorpt_correction_type multi-scan
_exptl_absorpt_process_details
;
CrysAlisPro 1.171.41.111a (Rigaku Oxford Diffraction, 2021)
Empirical absorption correction using spherical harmonics,
implemented in SCALE3 ABSPACK scaling algorithm.
;
_exptl_crystal_colour colourless
_exptl_crystal_colour_primary colourless
_exptl_crystal_density_diffrn 0.964
_exptl_crystal_description irregular
_exptl_crystal_F_000 728
_exptl_crystal_size_max 0.23
_exptl_crystal_size_mid 0.22
_exptl_crystal_size_min 0.13
_refine_diff_density_max 0.292
_refine_diff_density_min -0.310
_refine_diff_density_rms 0.057
_refine_ls_extinction_method none
_refine_ls_goodness_of_fit_ref 1.067
_refine_ls_hydrogen_treatment constr
_refine_ls_matrix_type full
_refine_ls_number_parameters 266
_refine_ls_number_reflns 3923
_refine_ls_number_restraints 345
_refine_ls_restrained_S_all 1.031
_refine_ls_R_factor_all 0.0805
_refine_ls_R_factor_gt 0.0590
_refine_ls_shift/su_max 0.000
_refine_ls_shift/su_mean 0.000
_refine_ls_structure_factor_coef Fsqd
_refine_ls_weighting_details 'w=1/[\s^2^(Fo^2^)+(0.0794P)^2^+0.4445P] where P=(Fo^2^+2Fc^2^)/3'
_refine_ls_weighting_scheme calc
_refine_ls_wR_factor_gt 0.1466
_refine_ls_wR_factor_ref 0.1637
_reflns_Friedel_coverage 0.000
_reflns_number_gt 2893
_reflns_number_total 3923
_reflns_threshold_expression 'I > 2\s(I)'
_cod_data_source_file d1dt03532k2.cif
_cod_data_source_block elu210009_auto
_cod_database_code 7708948
_shelx_shelxl_version_number 2018/3
_chemical_oxdiff_formula 'C16 H41 Li1 N4 Si1'
_shelx_space_group_comment
;
The symmetry employed for this shelxl refinement is uniquely defined
by the following loop, which should always be used as a source of
symmetry information in preference to the above space-group names.
They are only intended as comments.
;
_reflns_odcompleteness_completeness 98.62
_reflns_odcompleteness_iscentric 1
_reflns_odcompleteness_theta 66.97
_olex2_refinement_description
;
1. Fixed Uiso
 At 1.2 times of:
  All C(H,H) groups, All C(H,H,H,H) groups
 At 1.5 times of:
  All C(H,H,H) groups
2. Restrained distances
 C6A-C5 \\sim C6B-C5
 with sigma of 0.02
 N2-C2A \\sim N2-C2B
 with sigma of 0.02
 N3-C6B \\sim N3-C6A
 with sigma of 0.02
 C2A-C1 \\sim C2B-C1
 with sigma of 0.02
 N3-C7A \\sim N3-C7B \\sim N3-C8B \\sim N3-C8A
 with sigma of 0.02
 N2-C4A \\sim N2-C4B \\sim N2-C3A \\sim N2-C3B
 with sigma of 0.02
 C2B-C3B \\sim C2A-C3A
 with sigma of 0.02
3. Uiso/Uaniso restraints and constraints
C2A \\sim C2B \\sim C3B \\sim C3A \\sim C4B \\sim C4A \\sim C6A \\sim C6B \\sim
C8A \\sim C8B \\sim C7A \\sim C7B: within 2A with sigma of 0.04 and sigma for
terminal atoms of 0.08 within 2A
4. Rigid body (RIGU) restrains
 All non-hydrogen atoms
 with sigma for 1-2 distances of 0.004 and sigma for 1-3 distances of 0.004
5. Others
 Fixed Sof: H1AA(0.8072) H1AB(0.8072) H1BC(0.1928) H1BD(0.1928) H5AA(0.8072)
 H5AB(0.8072) H5BC(0.1928) H5BD(0.1928) C2A(0.8072) H2AA(0.8072) H2AB(0.8072)
 C3A(0.8072) H3AA(0.8072) H3AB(0.8072) H3AC(0.8072) C4A(0.8072) H4AA(0.8072)
 H4AB(0.8072) H4AC(0.8072) C6A(0.8072) H6AA(0.8072) H6AB(0.8072) C7A(0.8072)
 H7AA(0.8072) H7AB(0.8072) H7AC(0.8072) C8A(0.8072) H8AA(0.8072) H8AB(0.8072)
 H8AC(0.8072) C2B(0.1928) H2BA(0.1928) H2BB(0.1928) C3B(0.1928) H3BA(0.1928)
 H3BB(0.1928) H3BC(0.1928) C4B(0.1928) H4BA(0.1928) H4BB(0.1928) H4BC(0.1928)
 C6B(0.1928) H6BA(0.1928) H6BB(0.1928) C7B(0.1928) H7BA(0.1928) H7BB(0.1928)
 H7BC(0.1928) C8B(0.1928) H8BA(0.1928) H8BB(0.1928) H8BC(0.1928)
6.a Secondary CH2 refined with riding coordinates:
 C1(H1AA,H1AB), C1(H1BC,H1BD), C5(H5AA,H5AB), C5(H5BC,H5BD), C9(H9A,H9B),
 C10(H10A,H10B), C13(H13A,H13B), C2A(H2AA,H2AB), C6A(H6AA,H6AB), C2B(H2BA,H2BB),
  C6B(H6BA,H6BB)
6.b Idealised Me refined as rotating group:
 C11(H11A,H11B,H11C), C12(H12A,H12B,H12C), C14(H14A,H14B,H14C), C15(H15A,H15B,
 H15C), C16(H16A,H16B,H16C), C3A(H3AA,H3AB,H3AC), C4A(H4AA,H4AB,H4AC), C7A(H7AA,
 H7AB,H7AC), C8A(H8AA,H8AB,H8AC), C3B(H3BA,H3BB,H3BC), C4B(H4BA,H4BB,H4BC),
 C7B(H7BA,H7BB,H7BC), C8B(H8BA,H8BB,H8BC)
;
_olex2_submission_special_instructions 'No special instructions were received'
_oxdiff_exptl_absorpt_empirical_details
;
Empirical correction (ABSPACK) includes:
- Absorption correction using spherical harmonics
- Frame scaling
- Detector area scaling
;
_oxdiff_exptl_absorpt_empirical_full_max 1.171
_oxdiff_exptl_absorpt_empirical_full_min 0.842

loop_
_space_group_symop_operation_xyz
'x, y, z'
'-x+1/2, y+1/2, -z+1/2'
'-x, -y, -z'
'x-1/2, -y-1/2, z-1/2'

loop_
_atom_site_label
_atom_site_type_symbol
_atom_site_fract_x
_atom_site_fract_y
_atom_site_fract_z
_atom_site_U_iso_or_equiv
_atom_site_adp_type
_atom_site_occupancy
_atom_site_site_symmetry_order
_atom_site_calc_flag
_atom_site_refinement_flags_posn
_atom_site_refinement_flags_adp
_atom_site_refinement_flags_occupancy
_atom_site_disorder_assembly
_atom_site_disorder_group
Si1 Si 0.72515(6) 0.58429(3) 0.25637(6) 0.0325(2) Uani 1 1 d . . . . .
N1 N 0.54672(18) 0.72037(10) 0.58930(17) 0.0298(4) Uani 1 1 d . . . . .
N2 N 0.76987(19) 0.63959(10) 0.67012(18) 0.0325(5) Uani 1 1 d D . . . .
N3 N 0.74586(19) 0.81771(10) 0.53573(18) 0.0332(5) Uani 1 1 d D . . . .
N4 N 0.21979(18) 0.68094(10) 0.45822(18) 0.0316(5) Uani 1 1 d . . . . .
C1 C 0.5627(2) 0.68423(15) 0.7085(2) 0.0403(6) Uani 1 1 d D . . . .
H1AA H 0.483081 0.668552 0.732573 0.048 Uiso 0.8072 1 calc R U P A 1
H1AB H 0.596319 0.717533 0.769752 0.048 Uiso 0.8072 1 calc R U P A 1
H1BC H 0.525370 0.714835 0.766793 0.048 Uiso 0.1928 1 calc R U P B 2
H1BD H 0.512651 0.641532 0.701452 0.048 Uiso 0.1928 1 calc R U P B 2
C5 C 0.5343(2) 0.79823(13) 0.6012(3) 0.0430(7) Uani 1 1 d D . . . .
H5AA H 0.483435 0.808436 0.668189 0.052 Uiso 0.8072 1 calc R U P C 1
H5AB H 0.492406 0.816804 0.526737 0.052 Uiso 0.8072 1 calc R U P C 1
H5BC H 0.452355 0.812165 0.569597 0.052 Uiso 0.1928 1 calc R U P D 2
H5BD H 0.543112 0.810814 0.687266 0.052 Uiso 0.1928 1 calc R U P D 2
C9 C 0.4455(2) 0.69011(13) 0.5089(2) 0.0319(5) Uani 1 1 d . . . . .
H9A H 0.458725 0.639249 0.502351 0.038 Uiso 1 1 calc R U . . .
H9B H 0.449637 0.710216 0.427656 0.038 Uiso 1 1 calc R U . . .
C10 C 0.3169(2) 0.70228(14) 0.5496(2) 0.0362(6) Uani 1 1 d . . . . .
H10A H 0.307749 0.675760 0.624413 0.043 Uiso 1 1 calc R U . . .
H10B H 0.307213 0.752375 0.567950 0.043 Uiso 1 1 calc R U . . .
C11 C 0.2190(3) 0.60385(14) 0.4405(3) 0.0441(6) Uani 1 1 d . . . . .
H11A H 0.295091 0.589269 0.409080 0.066 Uiso 1 1 calc R U . . .
H11B H 0.151664 0.590996 0.383303 0.066 Uiso 1 1 calc R U . . .
H11C H 0.209577 0.580668 0.517379 0.066 Uiso 1 1 calc R U . . .
C12 C 0.1012(2) 0.70337(16) 0.4977(3) 0.0459(7) Uani 1 1 d . . . . .
H12A H 0.087335 0.681168 0.574521 0.069 Uiso 1 1 calc R U . . .
H12B H 0.037259 0.689613 0.437445 0.069 Uiso 1 1 calc R U . . .
H12C H 0.100652 0.754138 0.507368 0.069 Uiso 1 1 calc R U . . .
C13 C 0.7277(3) 0.67191(13) 0.3229(2) 0.0377(6) Uani 1 1 d . . . . .
H13A H 0.659576 0.696824 0.279895 0.045 Uiso 1 1 calc R U . . .
H13B H 0.801770 0.693867 0.296262 0.045 Uiso 1 1 calc R U . . .
C14 C 0.8755(3) 0.53621(14) 0.2920(3) 0.0436(6) Uani 1 1 d . . . . .
H14A H 0.939130 0.558855 0.249722 0.065 Uiso 1 1 calc R U . . .
H14B H 0.867321 0.487574 0.265908 0.065 Uiso 1 1 calc R U . . .
H14C H 0.896664 0.537726 0.378651 0.065 Uiso 1 1 calc R U . . .
C15 C 0.7007(3) 0.57753(15) 0.0834(3) 0.0472(7) Uani 1 1 d . . . . .
H15A H 0.700323 0.528375 0.059511 0.071 Uiso 1 1 calc R U . . .
H15B H 0.766137 0.601883 0.046423 0.071 Uiso 1 1 calc R U . . .
H15C H 0.623385 0.598929 0.056632 0.071 Uiso 1 1 calc R U . . .
C16 C 0.5978(3) 0.52745(15) 0.3122(3) 0.0464(7) Uani 1 1 d . . . . .
H16A H 0.608839 0.522717 0.399619 0.070 Uiso 1 1 calc R U . . .
H16B H 0.600068 0.481245 0.275063 0.070 Uiso 1 1 calc R U . . .
H16C H 0.519798 0.549473 0.290375 0.070 Uiso 1 1 calc R U . . .
Li1 Li 0.7213(4) 0.7031(2) 0.5087(4) 0.0331(8) Uani 1 1 d . . . . .
C2A C 0.6460(3) 0.62204(17) 0.7038(3) 0.0357(7) Uani 0.8072 1 d D U P E 1
H2AA H 0.652138 0.599213 0.783481 0.043 Uiso 0.8072 1 calc R U P E 1
H2AB H 0.609694 0.588038 0.645131 0.043 Uiso 0.8072 1 calc R U P E 1
C3A C 0.8333(4) 0.57483(17) 0.6327(3) 0.0416(8) Uani 0.8072 1 d D U P E 1
H3AA H 0.915943 0.586528 0.614748 0.062 Uiso 0.8072 1 calc R U P E 1
H3AB H 0.790067 0.555128 0.561072 0.062 Uiso 0.8072 1 calc R U P E 1
H3AC H 0.835417 0.540618 0.697937 0.062 Uiso 0.8072 1 calc R U P E 1
C4A C 0.8430(3) 0.6744(2) 0.7677(3) 0.0392(8) Uani 0.8072 1 d D U P E 1
H4AA H 0.802401 0.717262 0.790563 0.059 Uiso 0.8072 1 calc R U P E 1
H4AB H 0.922388 0.685996 0.740386 0.059 Uiso 0.8072 1 calc R U P E 1
H4AC H 0.852822 0.643230 0.837159 0.059 Uiso 0.8072 1 calc R U P E 1
C6A C 0.6547(3) 0.83585(16) 0.6237(3) 0.0353(7) Uani 0.8072 1 d D U P F 1
H6AA H 0.640140 0.886755 0.620613 0.042 Uiso 0.8072 1 calc R U P F 1
H6AB H 0.688865 0.824362 0.705630 0.042 Uiso 0.8072 1 calc R U P F 1
C7A C 0.8651(3) 0.8460(2) 0.5800(5) 0.0496(9) Uani 0.8072 1 d D U P F 1
H7AA H 0.859888 0.896797 0.586939 0.074 Uiso 0.8072 1 calc R U P F 1
H7AB H 0.925248 0.833928 0.523405 0.074 Uiso 0.8072 1 calc R U P F 1
H7AC H 0.888980 0.825906 0.658728 0.074 Uiso 0.8072 1 calc R U P F 1
C8A C 0.7090(4) 0.85040(18) 0.4151(3) 0.0441(8) Uani 0.8072 1 d D U P F 1
H8AA H 0.771792 0.841815 0.359617 0.066 Uiso 0.8072 1 calc R U P F 1
H8AB H 0.698506 0.900737 0.424999 0.066 Uiso 0.8072 1 calc R U P F 1
H8AC H 0.632887 0.829772 0.382589 0.066 Uiso 0.8072 1 calc R U P F 1
C2B C 0.6823(11) 0.6626(7) 0.7662(10) 0.039(3) Uani 0.1928 1 d D U P E 2
H2BA H 0.670886 0.623471 0.822023 0.046 Uiso 0.1928 1 calc R U P E 2
H2BB H 0.718423 0.702029 0.813364 0.046 Uiso 0.1928 1 calc R U P E 2
C3B C 0.7431(17) 0.5630(5) 0.6501(14) 0.048(3) Uani 0.1928 1 d D U P E 2
H3BA H 0.793802 0.544729 0.589053 0.072 Uiso 0.1928 1 calc R U P E 2
H3BB H 0.657972 0.557084 0.622844 0.072 Uiso 0.1928 1 calc R U P E 2
H3BC H 0.760265 0.537503 0.725379 0.072 Uiso 0.1928 1 calc R U P E 2
C4B C 0.8901(13) 0.6425(10) 0.7432(15) 0.050(3) Uani 0.1928 1 d D U P E 2
H4BA H 0.952186 0.620414 0.698079 0.075 Uiso 0.1928 1 calc R U P E 2
H4BB H 0.883694 0.617645 0.819143 0.075 Uiso 0.1928 1 calc R U P E 2
H4BC H 0.911969 0.691179 0.759662 0.075 Uiso 0.1928 1 calc R U P E 2
C6B C 0.6219(10) 0.8368(6) 0.5384(14) 0.037(3) Uani 0.1928 1 d D U P F 2
H6BA H 0.589400 0.839610 0.453737 0.044 Uiso 0.1928 1 calc R U P F 2
H6BB H 0.621119 0.884940 0.570383 0.044 Uiso 0.1928 1 calc R U P F 2
C7B C 0.8270(14) 0.8388(8) 0.6461(13) 0.041(3) Uani 0.1928 1 d D U P F 2
H7BA H 0.908819 0.821225 0.638056 0.061 Uiso 0.1928 1 calc R U P F 2
H7BB H 0.795203 0.818873 0.718156 0.061 Uiso 0.1928 1 calc R U P F 2
H7BC H 0.828986 0.889691 0.652738 0.061 Uiso 0.1928 1 calc R U P F 2
C8B C 0.8054(17) 0.8426(8) 0.4264(13) 0.049(4) Uani 0.1928 1 d D U P F 2
H8BA H 0.884382 0.820276 0.423630 0.074 Uiso 0.1928 1 calc R U P F 2
H8BB H 0.815694 0.893313 0.430504 0.074 Uiso 0.1928 1 calc R U P F 2
H8BC H 0.754692 0.830458 0.354064 0.074 Uiso 0.1928 1 calc R U P F 2

loop_
_atom_site_aniso_label
_atom_site_aniso_U_11
_atom_site_aniso_U_22
_atom_site_aniso_U_33
_atom_site_aniso_U_23
_atom_site_aniso_U_13
_atom_site_aniso_U_12
Si1 0.0372(4) 0.0265(3) 0.0340(4) -0.0005(3) 0.0036(3) -0.0003(3)
N1 0.0317(10) 0.0273(10) 0.0303(10) -0.0016(8) 0.0019(8) -0.0008(8)
N2 0.0345(11) 0.0270(10) 0.0357(11) -0.0018(8) 0.0002(8) -0.0003(8)
N3 0.0351(11) 0.0278(9) 0.0368(11) -0.0005(8) 0.0043(8) -0.0049(8)
N4 0.0296(10) 0.0292(10) 0.0355(11) 0.0022(8) -0.0010(8) -0.0023(8)
C1 0.0364(14) 0.0559(16) 0.0286(12) 0.0036(11) 0.0030(10) 0.0031(12)
C5 0.0413(15) 0.0313(12) 0.0581(17) -0.0104(11) 0.0146(13) -0.0026(11)
C9 0.0347(13) 0.0336(12) 0.0271(12) -0.0026(9) 0.0004(9) 0.0012(10)
C10 0.0342(13) 0.0396(13) 0.0348(13) -0.0033(10) 0.0021(10) -0.0019(11)
C11 0.0487(16) 0.0310(13) 0.0511(16) 0.0030(11) -0.0072(12) -0.0067(12)
C12 0.0333(14) 0.0527(16) 0.0521(17) 0.0007(13) 0.0055(12) -0.0019(12)
C13 0.0459(15) 0.0317(12) 0.0360(13) 0.0023(10) 0.0077(11) 0.0007(11)
C14 0.0459(15) 0.0354(13) 0.0500(16) -0.0007(11) 0.0070(12) 0.0007(12)
C15 0.0609(18) 0.0386(14) 0.0417(15) -0.0056(12) 0.0019(13) 0.0056(13)
C16 0.0454(15) 0.0384(14) 0.0552(17) 0.0033(12) 0.0015(13) -0.0030(12)
Li1 0.035(2) 0.0303(18) 0.034(2) -0.0007(15) 0.0017(16) -0.0020(16)
C2A 0.0383(17) 0.0344(16) 0.0338(16) 0.0072(13) -0.0019(13) -0.0056(13)
C3A 0.049(2) 0.0279(16) 0.0464(19) -0.0032(13) -0.0046(16) 0.0097(15)
C4A 0.0375(19) 0.0379(19) 0.0411(19) -0.0032(15) -0.0045(15) 0.0013(15)
C6A 0.0400(17) 0.0275(15) 0.0383(18) -0.0045(13) 0.0013(14) 0.0003(13)
C7A 0.0340(18) 0.0385(19) 0.076(3) 0.000(2) -0.0009(18) -0.0053(16)
C8A 0.059(2) 0.0323(17) 0.0416(18) 0.0048(13) 0.0061(16) -0.0017(17)
C2B 0.045(6) 0.041(7) 0.031(6) 0.012(5) 0.004(4) 0.002(6)
C3B 0.059(10) 0.023(5) 0.060(9) 0.005(5) -0.004(7) -0.002(6)
C4B 0.049(7) 0.051(9) 0.048(9) 0.006(7) -0.007(6) 0.003(7)
C6B 0.043(5) 0.022(5) 0.046(8) 0.003(5) 0.006(5) 0.002(4)
C7B 0.044(7) 0.035(7) 0.043(6) -0.004(6) 0.005(5) -0.008(6)
C8B 0.065(10) 0.034(7) 0.052(7) 0.002(6) 0.018(7) -0.014(7)

loop_
_atom_type_symbol
_atom_type_description
_atom_type_scat_dispersion_real
_atom_type_scat_dispersion_imag
_atom_type_scat_source
C C 0.0181 0.0091 'International Tables Vol C Tables 4.2.6.8 and 6.1.1.4'
H H 0.0000 0.0000 'International Tables Vol C Tables 4.2.6.8 and 6.1.1.4'
Li Li 0.0008 0.0003 'International Tables Vol C Tables 4.2.6.8 and 6.1.1.4'
N N 0.0311 0.0180 'International Tables Vol C Tables 4.2.6.8 and 6.1.1.4'
Si Si 0.2541 0.3302 'International Tables Vol C Tables 4.2.6.8 and 6.1.1.4'

loop_
_geom_angle_atom_site_label_1
_geom_angle_atom_site_label_2
_geom_angle_atom_site_label_3
_geom_angle
_geom_angle_site_symmetry_1
_geom_angle_site_symmetry_3
_geom_angle_publ_flag
C13 Si1 C14 111.51(13) . . ?
C13 Si1 C15 117.52(12) . . ?
C13 Si1 C16 112.14(13) . . ?
C14 Si1 C15 103.42(13) . . ?
C16 Si1 C14 108.00(13) . . ?
C16 Si1 C15 103.41(14) . . ?
C1 N1 C5 112.7(2) . . ?
C1 N1 C9 112.81(19) . . ?
C1 N1 Li1 103.87(18) . . ?
C5 N1 Li1 105.76(18) . . ?
C9 N1 C5 111.4(2) . . ?
C9 N1 Li1 109.72(17) . . ?
C2A N2 Li1 98.87(19) . . ?
C2A N2 C3A 110.1(2) . . ?
C3A N2 Li1 108.7(2) . . ?
C4A N2 Li1 116.3(2) . . ?
C4A N2 C2A 112.7(2) . . ?
C4A N2 C3A 109.6(3) . . ?
C2B N2 Li1 106.1(4) . . ?
C3B N2 Li1 112.4(6) . . ?
C3B N2 C2B 104.5(8) . . ?
C3B N2 C4B 105.7(10) . . ?
C4B N2 Li1 125.0(7) . . ?
C4B N2 C2B 100.8(9) . . ?
C6A N3 Li1 103.59(19) . . ?
C6A N3 C8A 109.5(2) . . ?
C7A N3 Li1 120.2(2) . . ?
C7A N3 C6A 109.0(3) . . ?
C7A N3 C8A 108.8(3) . . ?
C8A N3 Li1 105.3(2) . . ?
C6B N3 Li1 98.4(5) . . ?
C6B N3 C7B 115.4(9) . . ?
C6B N3 C8B 114.6(10) . . ?
C7B N3 Li1 115.4(6) . . ?
C8B N3 Li1 105.0(6) . . ?
C8B N3 C7B 107.6(10) . . ?
C10 N4 C11 111.1(2) . . ?
C12 N4 C10 109.4(2) . . ?
C12 N4 C11 109.3(2) . . ?
N1 C1 H1AA 109.3 . . ?
N1 C1 H1AB 109.3 . . ?
N1 C1 H1BC 106.4 . . ?
N1 C1 H1BD 106.4 . . ?
N1 C1 C2A 111.6(2) . . ?
H1AA C1 H1AB 108.0 . . ?
H1BC C1 H1BD 106.5 . . ?
C2A C1 H1AA 109.3 . . ?
C2A C1 H1AB 109.3 . . ?
C2B C1 N1 123.8(5) . . ?
C2B C1 H1BC 106.4 . . ?
C2B C1 H1BD 106.4 . . ?
N1 C5 H5AA 108.9 . . ?
N1 C5 H5AB 108.9 . . ?
N1 C5 H5BC 108.9 . . ?
N1 C5 H5BD 108.9 . . ?
N1 C5 C6A 113.5(2) . . ?
H5AA C5 H5AB 107.7 . . ?
H5BC C5 H5BD 107.7 . . ?
C6A C5 H5AA 108.9 . . ?
C6A C5 H5AB 108.9 . . ?
C6B C5 N1 113.4(5) . . ?
C6B C5 H5BC 108.9 . . ?
C6B C5 H5BD 108.9 . . ?
N1 C9 H9A 108.4 . . ?
N1 C9 H9B 108.4 . . ?
N1 C9 C10 115.61(19) . . ?
H9A C9 H9B 107.4 . . ?
C10 C9 H9A 108.4 . . ?
C10 C9 H9B 108.4 . . ?
N4 C10 C9 113.3(2) . . ?
N4 C10 H10A 108.9 . . ?
N4 C10 H10B 108.9 . . ?
C9 C10 H10A 108.9 . . ?
C9 C10 H10B 108.9 . . ?
H10A C10 H10B 107.7 . . ?
N4 C11 H11A 109.5 . . ?
N4 C11 H11B 109.5 . . ?
N4 C11 H11C 109.5 . . ?
H11A C11 H11B 109.5 . . ?
H11A C11 H11C 109.5 . . ?
H11B C11 H11C 109.5 . . ?
N4 C12 H12A 109.5 . . ?
N4 C12 H12B 109.5 . . ?
N4 C12 H12C 109.5 . . ?
H12A C12 H12B 109.5 . . ?
H12A C12 H12C 109.5 . . ?
H12B C12 H12C 109.5 . . ?
Si1 C13 H13A 104.8 . . ?
Si1 C13 H13B 104.8 . . ?
Si1 C13 Li1 129.77(17) . . ?
H13A C13 H13B 105.8 . . ?
Li1 C13 H13A 104.8 . . ?
Li1 C13 H13B 104.8 . . ?
Si1 C14 H14A 109.5 . . ?
Si1 C14 H14B 109.5 . . ?
Si1 C14 H14C 109.5 . . ?
H14A C14 H14B 109.5 . . ?
H14A C14 H14C 109.5 . . ?
H14B C14 H14C 109.5 . . ?
Si1 C15 H15A 109.5 . . ?
Si1 C15 H15B 109.5 . . ?
Si1 C15 H15C 109.5 . . ?
H15A C15 H15B 109.5 . . ?
H15A C15 H15C 109.5 . . ?
H15B C15 H15C 109.5 . . ?
Si1 C16 H16A 109.5 . . ?
Si1 C16 H16B 109.5 . . ?
Si1 C16 H16C 109.5 . . ?
H16A C16 H16B 109.5 . . ?
H16A C16 H16C 109.5 . . ?
H16B C16 H16C 109.5 . . ?
N1 Li1 N3 84.26(16) . . ?
N1 Li1 C6B 57.0(2) . . ?
N2 Li1 N1 85.45(16) . . ?
N2 Li1 N3 114.29(19) . . ?
N2 Li1 C6B 118.6(4) . . ?
N3 Li1 C6B 30.0(3) . . ?
C13 Li1 N1 121.3(2) . . ?
C13 Li1 N2 127.4(2) . . ?
C13 Li1 N3 112.91(19) . . ?
C13 Li1 C6B 113.8(4) . . ?
N2 C2A C1 114.1(2) . . ?
N2 C2A H2AA 108.7 . . ?
N2 C2A H2AB 108.7 . . ?
C1 C2A H2AA 108.7 . . ?
C1 C2A H2AB 108.7 . . ?
H2AA C2A H2AB 107.6 . . ?
N2 C3A H3AA 109.5 . . ?
N2 C3A H3AB 109.5 . . ?
N2 C3A H3AC 109.5 . . ?
H3AA C3A H3AB 109.5 . . ?
H3AA C3A H3AC 109.5 . . ?
H3AB C3A H3AC 109.5 . . ?
N2 C4A H4AA 109.5 . . ?
N2 C4A H4AB 109.5 . . ?
N2 C4A H4AC 109.5 . . ?
H4AA C4A H4AB 109.5 . . ?
H4AA C4A H4AC 109.5 . . ?
H4AB C4A H4AC 109.5 . . ?
N3 C6A C5 114.0(2) . . ?
N3 C6A H6AA 108.8 . . ?
N3 C6A H6AB 108.8 . . ?
C5 C6A H6AA 108.8 . . ?
C5 C6A H6AB 108.8 . . ?
H6AA C6A H6AB 107.6 . . ?
N3 C7A H7AA 109.5 . . ?
N3 C7A H7AB 109.5 . . ?
N3 C7A H7AC 109.5 . . ?
H7AA C7A H7AB 109.5 . . ?
H7AA C7A H7AC 109.5 . . ?
H7AB C7A H7AC 109.5 . . ?
N3 C8A H8AA 109.5 . . ?
N3 C8A H8AB 109.5 . . ?
N3 C8A H8AC 109.5 . . ?
H8AA C8A H8AB 109.5 . . ?
H8AA C8A H8AC 109.5 . . ?
H8AB C8A H8AC 109.5 . . ?
N2 C2B H2BA 109.4 . . ?
N2 C2B H2BB 109.4 . . ?
C1 C2B N2 111.1(7) . . ?
C1 C2B H2BA 109.4 . . ?
C1 C2B H2BB 109.4 . . ?
H2BA C2B H2BB 108.0 . . ?
N2 C3B H3BA 109.5 . . ?
N2 C3B H3BB 109.5 . . ?
N2 C3B H3BC 109.5 . . ?
H3BA C3B H3BB 109.5 . . ?
H3BA C3B H3BC 109.5 . . ?
H3BB C3B H3BC 109.5 . . ?
N2 C4B H4BA 109.5 . . ?
N2 C4B H4BB 109.5 . . ?
N2 C4B H4BC 109.5 . . ?
H4BA C4B H4BB 109.5 . . ?
H4BA C4B H4BC 109.5 . . ?
H4BB C4B H4BC 109.5 . . ?
N3 C6B C5 124.3(9) . . ?
N3 C6B Li1 51.5(4) . . ?
N3 C6B H6BA 106.2 . . ?
N3 C6B H6BB 106.2 . . ?
C5 C6B Li1 82.8(5) . . ?
C5 C6B H6BA 106.2 . . ?
C5 C6B H6BB 106.2 . . ?
Li1 C6B H6BA 93.2 . . ?
Li1 C6B H6BB 154.6 . . ?
H6BA C6B H6BB 106.4 . . ?
N3 C7B H7BA 109.5 . . ?
N3 C7B H7BB 109.5 . . ?
N3 C7B H7BC 109.5 . . ?
H7BA C7B H7BB 109.5 . . ?
H7BA C7B H7BC 109.5 . . ?
H7BB C7B H7BC 109.5 . . ?
N3 C8B H8BA 109.5 . . ?
N3 C8B H8BB 109.5 . . ?
N3 C8B H8BC 109.5 . . ?
H8BA C8B H8BB 109.5 . . ?
H8BA C8B H8BC 109.5 . . ?
H8BB C8B H8BC 109.5 . . ?

loop_
_geom_bond_atom_site_label_1
_geom_bond_atom_site_label_2
_geom_bond_distance
_geom_bond_site_symmetry_2
_geom_bond_publ_flag
Si1 C13 1.800(2) . ?
Si1 C14 1.887(3) . ?
Si1 C15 1.898(3) . ?
Si1 C16 1.887(3) . ?
N1 C1 1.470(3) . ?
N1 C5 1.476(3) . ?
N1 C9 1.475(3) . ?
N1 Li1 2.177(4) . ?
N2 Li1 2.167(4) . ?
N2 C2A 1.462(4) . ?
N2 C3A 1.472(4) . ?
N2 C4A 1.443(4) . ?
N2 C2B 1.532(11) . ?
N2 C3B 1.482(10) . ?
N2 C4B 1.485(12) . ?
N3 Li1 2.189(4) . ?
N3 C6A 1.472(4) . ?
N3 C7A 1.454(4) . ?
N3 C8A 1.486(4) . ?
N3 C6B 1.400(11) . ?
N3 C7B 1.498(11) . ?
N3 C8B 1.477(11) . ?
N4 C10 1.459(3) . ?
N4 C11 1.462(3) . ?
N4 C12 1.454(3) . ?
C1 H1AA 0.9700 . ?
C1 H1AB 0.9700 . ?
C1 H1BC 0.9700 . ?
C1 H1BD 0.9700 . ?
C1 C2A 1.483(4) . ?
C1 C2B 1.464(12) . ?
C5 H5AA 0.9700 . ?
C5 H5AB 0.9700 . ?
C5 H5BC 0.9700 . ?
C5 H5BD 0.9700 . ?
C5 C6A 1.494(4) . ?
C5 C6B 1.414(11) . ?
C9 H9A 0.9700 . ?
C9 H9B 0.9700 . ?
C9 C10 1.517(3) . ?
C10 H10A 0.9700 . ?
C10 H10B 0.9700 . ?
C11 H11A 0.9600 . ?
C11 H11B 0.9600 . ?
C11 H11C 0.9600 . ?
C12 H12A 0.9600 . ?
C12 H12B 0.9600 . ?
C12 H12C 0.9600 . ?
C13 H13A 0.9700 . ?
C13 H13B 0.9700 . ?
C13 Li1 2.122(5) . ?
C14 H14A 0.9600 . ?
C14 H14B 0.9600 . ?
C14 H14C 0.9600 . ?
C15 H15A 0.9600 . ?
C15 H15B 0.9600 . ?
C15 H15C 0.9600 . ?
C16 H16A 0.9600 . ?
C16 H16B 0.9600 . ?
C16 H16C 0.9600 . ?
Li1 C6B 2.765(12) . ?
C2A H2AA 0.9700 . ?
C2A H2AB 0.9700 . ?
C3A H3AA 0.9600 . ?
C3A H3AB 0.9600 . ?
C3A H3AC 0.9600 . ?
C4A H4AA 0.9600 . ?
C4A H4AB 0.9600 . ?
C4A H4AC 0.9600 . ?
C6A H6AA 0.9700 . ?
C6A H6AB 0.9700 . ?
C7A H7AA 0.9600 . ?
C7A H7AB 0.9600 . ?
C7A H7AC 0.9600 . ?
C8A H8AA 0.9600 . ?
C8A H8AB 0.9600 . ?
C8A H8AC 0.9600 . ?
C2B H2BA 0.9700 . ?
C2B H2BB 0.9700 . ?
C3B H3BA 0.9600 . ?
C3B H3BB 0.9600 . ?
C3B H3BC 0.9600 . ?
C4B H4BA 0.9600 . ?
C4B H4BB 0.9600 . ?
C4B H4BC 0.9600 . ?
C6B H6BA 0.9700 . ?
C6B H6BB 0.9700 . ?
C7B H7BA 0.9600 . ?
C7B H7BB 0.9600 . ?
C7B H7BC 0.9600 . ?
C8B H8BA 0.9600 . ?
C8B H8BB 0.9600 . ?
C8B H8BC 0.9600 . ?

loop_
_geom_torsion_atom_site_label_1
_geom_torsion_atom_site_label_2
_geom_torsion_atom_site_label_3
_geom_torsion_atom_site_label_4
_geom_torsion
_geom_torsion_site_symmetry_1
_geom_torsion_site_symmetry_2
_geom_torsion_site_symmetry_3
_geom_torsion_site_symmetry_4
_geom_torsion_publ_flag
N1 C1 C2A N2 59.9(3) . . . . ?
N1 C1 C2B N2 -34.4(11) . . . . ?
N1 C5 C6A N3 51.7(4) . . . . ?
N1 C5 C6B N3 -40.8(15) . . . . ?
N1 C5 C6B Li1 -8.5(6) . . . . ?
N1 C9 C10 N4 171.24(19) . . . . ?
C1 N1 C5 C6A 81.2(3) . . . . ?
C1 N1 C5 C6B 124.0(7) . . . . ?
C1 N1 C9 C10 68.4(3) . . . . ?
C5 N1 C1 C2A -145.0(2) . . . . ?
C5 N1 C1 C2B -98.0(7) . . . . ?
C5 N1 C9 C10 -59.5(3) . . . . ?
C9 N1 C1 C2A 87.7(3) . . . . ?
C9 N1 C1 C2B 134.7(7) . . . . ?
C9 N1 C5 C6A -150.8(2) . . . . ?
C9 N1 C5 C6B -108.0(7) . . . . ?
C11 N4 C10 C9 67.0(3) . . . . ?
C12 N4 C10 C9 -172.2(2) . . . . ?
C14 Si1 C13 Li1 -72.6(3) . . . . ?
C15 Si1 C13 Li1 168.2(2) . . . . ?
C16 Si1 C13 Li1 48.6(3) . . . . ?
Li1 N1 C1 C2A -31.0(3) . . . . ?
Li1 N1 C1 C2B 16.0(7) . . . . ?
Li1 N1 C5 C6A -31.6(3) . . . . ?
Li1 N1 C5 C6B 11.2(7) . . . . ?
Li1 N1 C9 C10 -176.3(2) . . . . ?
Li1 N2 C2A C1 -49.7(3) . . . . ?
Li1 N2 C2B C1 31.7(9) . . . . ?
Li1 N3 C6A C5 -39.9(3) . . . . ?
Li1 N3 C6B C5 42.6(13) . . . . ?
C3A N2 C2A C1 -163.4(2) . . . . ?
C4A N2 C2A C1 73.8(3) . . . . ?
C7A N3 C6A C5 -169.0(3) . . . . ?
C8A N3 C6A C5 72.0(3) . . . . ?
C3B N2 C2B C1 -87.2(10) . . . . ?
C4B N2 C2B C1 163.2(10) . . . . ?
C7B N3 C6B C5 -80.8(14) . . . . ?
C7B N3 C6B Li1 -123.4(8) . . . . ?
C8B N3 C6B C5 153.4(12) . . . . ?
C8B N3 C6B Li1 110.8(8) . . . . ?
